data_7213293
loop_
_publ_author_name
'Bhat, J. Ishwara'
'Clegg, William'
'Maskill, Howard'
'Elsegood, Mark R. J.'
'Menneer, Iain D.'
'Miatt, Peter C.'

_publ_section_title
;
 N-Nitroso-N,O-dialkylhydroxylamines: preparation, structure, and
 mechanism of the hydronium ion catalysed solvolytic nitrous oxide
 extrusion reaction
;
_journal_issue 7
_journal_name_full 'Journal of the Chemical Society, Perkin Transactions 2'
_journal_page_first 1435
_journal_paper_doi 10.1039/b001688h
_journal_year 2000
_chemical_formula_sum 'C14 H14 N2 O2'
_chemical_formula_weight 242.27
_chemical_name_systematic
;
 ?
;
_space_group_IT_number 4
_symmetry_cell_setting monoclinic
_symmetry_space_group_name_Hall 'P 2yb'
_symmetry_space_group_name_H-M 'P 1 21 1'
_atom_sites_solution_hydrogens geom
_atom_sites_solution_primary direct
_atom_sites_solution_secondary difmap
_audit_creation_method SHELXL-97
_cell_angle_alpha 90.00
_cell_angle_beta 97.65(5)
_cell_angle_gamma 90.00
_cell_formula_units_Z 2
_cell_length_a 7.776(4)
_cell_length_b 5.832(3)
_cell_length_c 14.092(8)
_cell_measurement_reflns_used 32
_cell_measurement_temperature 160(2)
_cell_measurement_theta_max 20
_cell_measurement_theta_min 1.5
_cell_volume 633.4(6)
_computing_cell_refinement 'Siemens SMART'
_computing_data_collection 'Siemens SMART'
_computing_data_reduction 'Siemens SAINT'
_computing_molecular_graphics 'Siemens SHELXTL'
_computing_publication_material 'SHELXTL and local programs'
_computing_structure_refinement 'Siemens SHELXTL'
_computing_structure_solution 'Siemens SHELXTL'
_diffrn_ambient_temperature 160(2)
_diffrn_measured_fraction_theta_full 0.899
_diffrn_measured_fraction_theta_max 0.899
_diffrn_measurement_device_type 'Siemens SMART CCD diffractometer'
_diffrn_measurement_method '\w rotation with narrow frames'
_diffrn_radiation_monochromator graphite
_diffrn_radiation_source 'fine-focus sealed tube'
_diffrn_radiation_type MoK\a
_diffrn_radiation_wavelength 0.71073
_diffrn_reflns_av_R_equivalents 0.0461
_diffrn_reflns_av_sigmaI/netI 0.0262
_diffrn_reflns_limit_h_max 9
_diffrn_reflns_limit_h_min -9
_diffrn_reflns_limit_k_max 6
_diffrn_reflns_limit_k_min -6
_diffrn_reflns_limit_l_max 16
_diffrn_reflns_limit_l_min -11
_diffrn_reflns_number 2661
_diffrn_reflns_theta_full 25.26
_diffrn_reflns_theta_max 25.26
_diffrn_reflns_theta_min 2.84
_diffrn_standards_decay_% 0
_diffrn_standards_number 0
_exptl_absorpt_coefficient_mu 0.086
_exptl_absorpt_correction_type none
_exptl_crystal_colour colourless
_exptl_crystal_density_diffrn 1.270
_exptl_crystal_density_method 'not measured'
_exptl_crystal_description 'long plate'
_exptl_crystal_F_000 256
_exptl_crystal_size_max 0.78
_exptl_crystal_size_mid 0.14
_exptl_crystal_size_min 0.05
_refine_diff_density_max 0.179
_refine_diff_density_min -0.220
_refine_diff_density_rms 0.041
_refine_ls_abs_structure_details 'not refined, Friedel pairs merged'
_refine_ls_extinction_coef 0.037(8)
_refine_ls_extinction_expression Fc^*^=kFc[1+0.001xFc^2^\l^3^/sin(2\q)]^-1/4^
_refine_ls_extinction_method SHELXL
_refine_ls_goodness_of_fit_ref 1.298
_refine_ls_hydrogen_treatment mixed
_refine_ls_matrix_type full
_refine_ls_number_parameters 192
_refine_ls_number_reflns 1139
_refine_ls_number_restraints 51
_refine_ls_restrained_S_all 1.337
_refine_ls_R_factor_all 0.0588
_refine_ls_R_factor_gt 0.0523
_refine_ls_shift/su_max 0.009
_refine_ls_shift/su_mean 0.001
_refine_ls_structure_factor_coef Fsqd
_refine_ls_weighting_details 'calc w=1/[\s^2^(Fo^2^)+(0.0262P)^2^+0.3872P] where P=(Fo^2^+2Fc^2^)/3'
_refine_ls_weighting_scheme calc
_refine_ls_wR_factor_gt 0.1111
_refine_ls_wR_factor_ref 0.1158
_reflns_number_gt 1054
_reflns_number_total 1139
_reflns_threshold_expression >2sigma(I)
_cod_data_source_file b001688hsup1.cif
_cod_data_source_block hm1m
_cod_original_sg_symbol_H-M P2(1)
_cod_database_code 7213293

loop_
_symmetry_equiv_pos_as_xyz
'x, y, z'
'-x, y+1/2, -z'

loop_
_atom_site_label
_atom_site_type_symbol
_atom_site_fract_x
_atom_site_fract_y
_atom_site_fract_z
_atom_site_U_iso_or_equiv
_atom_site_adp_type
_atom_site_occupancy
_atom_site_symmetry_multiplicity
_atom_site_calc_flag
_atom_site_refinement_flags
_atom_site_disorder_assembly
_atom_site_disorder_group
N1 N 0.1572(6) 0.4147(8) 0.7671(3) 0.0394(13) Uani 0.873(6) 1 d PD A 1
N2 N 0.0849(6) 0.6102(8) 0.7419(3) 0.0448(13) Uani 0.873(6) 1 d PD A 1
O1 O 0.3248(4) 0.3653(7) 0.7482(2) 0.0358(10) Uani 0.873(6) 1 d PD A 1
N1X N 0.228(4) 0.416(3) 0.6967(15) 0.047(6) Uani 0.127(6) 1 d PDU A 2
N2X N 0.157(5) 0.586(4) 0.6472(18) 0.067(9) Uani 0.127(6) 1 d PDU A 2
O1X O 0.249(4) 0.369(6) 0.7914(15) 0.067(8) Uani 0.127(6) 1 d PDU A 2
O2 O 0.1659(5) 0.7402(6) 0.6977(3) 0.0634(11) Uani 1 1 d DU . .
C1 C 0.3110(6) 0.2710(10) 0.6466(3) 0.0505(13) Uani 1 1 d DU . .
H1A H 0.2360 0.1332 0.6397 0.061 Uiso 0.873(6) 1 calc PR A 1
H1B H 0.2616 0.3877 0.5997 0.061 Uiso 0.873(6) 1 calc PR A 1
H1C H 0.2545 0.2989 0.5804 0.061 Uiso 0.127(6) 1 calc PR A 2
H1D H 0.2651 0.1210 0.6645 0.061 Uiso 0.127(6) 1 calc PR A 2
C2 C 0.4926(5) 0.2117(9) 0.6313(3) 0.0379(10) Uani 1 1 d . A .
C3 C 0.5886(6) 0.3617(10) 0.5834(3) 0.0484(12) Uani 1 1 d . . .
H3 H 0.5410 0.5052 0.5615 0.058 Uiso 1 1 calc R A .
C4 C 0.7553(7) 0.3009(11) 0.5677(4) 0.0565(15) Uani 1 1 d . A .
H4 H 0.8227 0.4040 0.5357 0.068 Uiso 1 1 calc R . .
C5 C 0.8230(6) 0.0912(11) 0.5985(4) 0.0560(15) Uani 1 1 d . . .
H5 H 0.9357 0.0487 0.5858 0.067 Uiso 1 1 calc R A .
C6 C 0.7286(6) -0.0576(9) 0.6475(3) 0.0486(13) Uani 1 1 d . A .
H6 H 0.7768 -0.2003 0.6702 0.058 Uiso 1 1 calc R . .
C7 C 0.5627(6) 0.0037(9) 0.6634(3) 0.0436(12) Uani 1 1 d . . .
H7 H 0.4965 -0.0983 0.6966 0.052 Uiso 1 1 calc R A .
C8 C 0.0816(6) 0.2481(9) 0.8217(3) 0.0443(12) Uani 1 1 d DU . .
H8A H 0.0756 0.1009 0.7864 0.053 Uiso 0.873(6) 1 calc PR A 1
H8B H -0.0389 0.2956 0.8273 0.053 Uiso 0.873(6) 1 calc PR A 1
H8C H -0.0197 0.3515 0.8202 0.053 Uiso 0.127(6) 1 calc PR A 2
H8D H 0.0493 0.1048 0.7860 0.053 Uiso 0.127(6) 1 calc PR A 2
C9 C 0.1768(5) 0.2084(8) 0.9215(3) 0.0378(10) Uani 1 1 d . A .
C10 C 0.2721(6) 0.0091(9) 0.9432(3) 0.0408(11) Uani 1 1 d . . .
H10 H 0.2810 -0.1017 0.8947 0.049 Uiso 1 1 calc R A .
C11 C 0.3546(6) -0.0286(9) 1.0359(3) 0.0471(12) Uani 1 1 d . A .
H11 H 0.4208 -0.1641 1.0504 0.056 Uiso 1 1 calc R . .
C12 C 0.3399(6) 0.1310(9) 1.1066(3) 0.0475(12) Uani 1 1 d . . .
H12 H 0.3943 0.1042 1.1701 0.057 Uiso 1 1 calc R A .
C13 C 0.2465(6) 0.3290(9) 1.0853(3) 0.0481(13) Uani 1 1 d . A .
H13 H 0.2382 0.4399 1.1339 0.058 Uiso 1 1 calc R . .
C14 C 0.1642(5) 0.3671(9) 0.9928(3) 0.0410(11) Uani 1 1 d . . .
H14 H 0.0989 0.5034 0.9787 0.049 Uiso 1 1 calc R A .

loop_
_atom_site_aniso_label
_atom_site_aniso_U_11
_atom_site_aniso_U_22
_atom_site_aniso_U_33
_atom_site_aniso_U_23
_atom_site_aniso_U_13
_atom_site_aniso_U_12
N1 0.035(3) 0.043(3) 0.040(3) 0.003(2) 0.004(2) 0.008(2)
N2 0.050(3) 0.036(3) 0.047(3) -0.001(2) 0.003(2) 0.008(2)
O1 0.0259(17) 0.043(2) 0.037(2) -0.0014(19) -0.0020(14) 0.0052(17)
N1X 0.070(18) 0.032(10) 0.040(12) -0.004(9) 0.015(11) -0.010(11)
N2X 0.09(2) 0.043(14) 0.067(18) 0.006(9) 0.003(17) 0.007(13)
O1X 0.09(2) 0.073(19) 0.036(11) 0.000(12) 0.009(13) -0.031(18)
O2 0.069(2) 0.040(2) 0.081(3) 0.015(2) 0.009(2) 0.000(2)
C1 0.048(3) 0.056(3) 0.049(3) 0.002(2) 0.010(2) 0.007(3)
C2 0.041(2) 0.037(2) 0.034(2) 0.000(2) 0.0030(19) -0.002(2)
C3 0.054(3) 0.047(3) 0.043(3) -0.001(3) 0.003(2) -0.003(3)
C4 0.055(3) 0.064(4) 0.051(3) 0.006(3) 0.011(2) -0.022(3)
C5 0.032(3) 0.083(4) 0.052(3) -0.014(3) 0.001(2) -0.003(3)
C6 0.042(3) 0.052(3) 0.049(3) -0.009(2) -0.004(2) 0.007(2)
C7 0.046(3) 0.042(3) 0.043(3) 0.005(2) 0.005(2) 0.001(2)
C8 0.053(3) 0.040(3) 0.040(2) 0.003(2) 0.009(2) 0.007(2)
C9 0.033(2) 0.035(2) 0.046(3) 0.004(2) 0.0074(18) -0.004(2)
C10 0.043(2) 0.036(2) 0.044(2) -0.003(2) 0.008(2) 0.002(2)
C11 0.042(3) 0.039(3) 0.059(3) 0.003(2) 0.004(2) 0.004(2)
C12 0.044(3) 0.053(3) 0.043(3) 0.002(3) -0.001(2) 0.005(2)
C13 0.055(3) 0.046(3) 0.044(3) -0.005(2) 0.008(2) 0.006(3)
C14 0.042(2) 0.038(3) 0.044(2) 0.004(2) 0.0100(18) 0.007(2)

loop_
_atom_type_symbol
_atom_type_description
_atom_type_scat_dispersion_real
_atom_type_scat_dispersion_imag
_atom_type_scat_source
C C 0.0033 0.0016 'International Tables Vol C Tables 4.2.6.8 and 6.1.1.4'
H H 0.0000 0.0000 'International Tables Vol C Tables 4.2.6.8 and 6.1.1.4'
N N 0.0061 0.0033 'International Tables Vol C Tables 4.2.6.8 and 6.1.1.4'
O O 0.0106 0.0060 'International Tables Vol C Tables 4.2.6.8 and 6.1.1.4'

loop_
_geom_angle_atom_site_label_1
_geom_angle_atom_site_label_2
_geom_angle_atom_site_label_3
_geom_angle
N2 N1 O1 120.7(4)
N2 N1 C8 123.7(4)
O1 N1 C8 115.4(4)
O2 N2 N1 117.0(4)
N1 O1 C1 107.7(3)
N2X N1X C1 113.9(17)
N2X N1X O1X 132(2)
C1 N1X O1X 113(2)
O2 N2X N1X 106.4(19)
N1X O1X C8 111.1(18)
N1X C1 C2 139.6(14)
C2 C1 O1 105.6(4)
C3 C2 C7 120.1(4)
C3 C2 C1 120.3(5)
C7 C2 C1 119.6(4)
C2 C3 C4 119.5(5)
C5 C4 C3 120.1(5)
C4 C5 C6 120.6(5)
C5 C6 C7 119.2(5)
C2 C7 C6 120.6(5)
N1 C8 C9 114.9(4)
C9 C8 O1X 90.0(9)
C14 C9 C10 119.2(4)
C14 C9 C8 120.0(4)
C10 C9 C8 120.7(4)
C9 C10 C11 120.2(4)
C12 C11 C10 119.9(5)
C13 C12 C11 120.1(4)
C12 C13 C14 120.1(5)
C9 C14 C13 120.5(5)

loop_
_geom_bond_atom_site_label_1
_geom_bond_atom_site_label_2
_geom_bond_distance
N1 N2 1.300(7)
N1 O1 1.395(5)
N1 C8 1.415(6)
N2 O2 1.210(5)
O1 C1 1.524(6)
N1X N2X 1.29(2)
N1X C1 1.324(17)
N1X O1X 1.351(18)
N2X O2 1.141(19)
O1X C8 1.59(2)
C1 C2 1.498(6)
C2 C3 1.382(7)
C2 C7 1.381(7)
C3 C4 1.390(7)
C4 C5 1.378(8)
C5 C6 1.380(7)
C6 C7 1.385(6)
C8 C9 1.518(6)
C9 C14 1.379(6)
C9 C10 1.390(7)
C10 C11 1.395(6)
C11 C12 1.379(7)
C12 C13 1.376(7)
C13 C14 1.392(6)

loop_
_geom_torsion_atom_site_label_1
_geom_torsion_atom_site_label_2
_geom_torsion_atom_site_label_3
_geom_torsion_atom_site_label_4
_geom_torsion
O1 N1 N2 O2 3.5(7)
C8 N1 N2 O2 177.8(5)
N2 N1 O1 C1 -85.1(5)
C8 N1 O1 C1 100.1(5)
C1 N1X N2X O2 -146(3)
O1X N1X N2X O2 26(5)
N2X N1X O1X C8 85(4)
C1 N1X O1X C8 -103(3)
N2X N1X C1 C2 103(3)
O1X N1X C1 C2 -71(2)
N2X N1X C1 O1 147(3)
O1X N1X C1 O1 -26.2(13)
N1 O1 C1 N1X 30.5(15)
N1 O1 C1 C2 -177.7(4)
N1X C1 C2 C7 111.8(14)
O1 C1 C2 C7 83.2(5)
N1X C1 C2 C3 -69.6(14)
O1 C1 C2 C3 -98.2(5)
C7 C2 C3 C4 0.3(7)
C1 C2 C3 C4 -178.3(4)
C2 C3 C4 C5 0.9(7)
C3 C4 C5 C6 -1.9(8)
C4 C5 C6 C7 1.7(7)
C3 C2 C7 C6 -0.5(7)
C1 C2 C7 C6 178.1(4)
C5 C6 C7 C2 -0.5(7)
N2 N1 C8 C9 -112.9(5)
O1 N1 C8 C9 61.7(6)
N2 N1 C8 O1X -149(3)
O1 N1 C8 O1X 25(2)
N1X O1X C8 N1 -39.5(13)
N1X O1X C8 C9 173(3)
N1 C8 C9 C14 75.2(5)
O1X C8 C9 C14 92.4(15)
N1 C8 C9 C10 -107.2(5)
O1X C8 C9 C10 -90.0(15)
C14 C9 C10 C11 -0.4(6)
C8 C9 C10 C11 -178.0(4)
C9 C10 C11 C12 0.8(7)
C10 C11 C12 C13 -1.1(7)
C11 C12 C13 C14 1.0(7)
C10 C9 C14 C13 0.3(7)
C8 C9 C14 C13 177.9(4)
C12 C13 C14 C9 -0.7(7)
